data_4078690
loop_
_publ_author_name
'Manbeck, Kimberly A.'
'Kundu, Sabuj'
'Walsh, Aaron P.'
'Brennessel, William W.'
'Jones, William D.'

_publ_section_title
;
 Carbon--Oxygen Bond Activation in Esters by Platinum(0): Cleavage of the
 Less Reactive Bond
;
_journal_issue 14
_journal_name_full Organometallics
_journal_page_first 5018
_journal_paper_doi 10.1021/om300323d
_journal_volume 31
_journal_year 2012
_chemical_formula_moiety 'C28 H48 O2 P2 Pt, 0.5(C6 H6)'
_chemical_formula_sum 'C31 H51 O2 P2 Pt'
_chemical_formula_weight 712.75
_chemical_name_common jonaw27
_chemical_name_systematic
; 
 Pt(dippe)(k2-O2CC6H4)
;
_space_group_IT_number 2
_symmetry_cell_setting triclinic
_symmetry_space_group_name_Hall '-P 1'
_symmetry_space_group_name_H-M 'P -1'
_atom_sites_solution_hydrogens geom
_atom_sites_solution_primary direct
_atom_sites_solution_secondary difmap
_audit_creation_method SHELXL-97
_cell_angle_alpha 82.093(1)
_cell_angle_beta 70.687(1)
_cell_angle_gamma 71.712(1)
_cell_formula_units_Z 2
_cell_length_a 10.5526(6)
_cell_length_b 10.5591(6)
_cell_length_c 15.7804(9)
_cell_measurement_reflns_used 4069
_cell_measurement_temperature 223(2)
_cell_measurement_theta_max 32.84
_cell_measurement_theta_min 2.41
_cell_volume 1574.46(16)
_computing_cell_refinement 'SAINT (Bruker, 2009)'
_computing_data_collection 'APEX2 (Bruker, 2011)'
_computing_data_reduction 'SAINT (Bruker, 2009)'
_computing_molecular_graphics 'SHELXTL (Sheldrick, 2008)'
_computing_publication_material 'SHELXTL (Sheldrick, 2008)'
_computing_structure_refinement 'SHELXL-97 (Sheldrick, 2008)'
_computing_structure_solution 'SIR97 (Altomare et al., 1999)'
_diffrn_ambient_temperature 223(2)
_diffrn_measured_fraction_theta_full 0.989
_diffrn_measured_fraction_theta_max 0.989
_diffrn_measurement_device_type 'Bruker SMART APEX II CCD Platform'
_diffrn_measurement_method 'area detector, \w scans per \f'
_diffrn_radiation_monochromator graphite
_diffrn_radiation_source 'fine-focus sealed tube'
_diffrn_radiation_type MoK\a
_diffrn_radiation_wavelength 0.71073
_diffrn_reflns_av_R_equivalents 0.0402
_diffrn_reflns_av_sigmaI/netI 0.0404
_diffrn_reflns_limit_h_max 17
_diffrn_reflns_limit_h_min -17
_diffrn_reflns_limit_k_max 17
_diffrn_reflns_limit_k_min -17
_diffrn_reflns_limit_l_max 26
_diffrn_reflns_limit_l_min -26
_diffrn_reflns_number 54140
_diffrn_reflns_theta_full 36.32
_diffrn_reflns_theta_max 36.32
_diffrn_reflns_theta_min 2.03
_diffrn_standards_number 0
_exptl_absorpt_coefficient_mu 4.582
_exptl_absorpt_correction_T_max 0.4060
_exptl_absorpt_correction_T_min 0.3602
_exptl_absorpt_correction_type multi-scan
_exptl_absorpt_process_details 'SADABS (Sheldrick, 2008)'
_exptl_crystal_colour colorless
_exptl_crystal_density_diffrn 1.503
_exptl_crystal_density_method 'not measured'
_exptl_crystal_description block
_exptl_crystal_F_000 722
_exptl_crystal_size_max 0.28
_exptl_crystal_size_mid 0.26
_exptl_crystal_size_min 0.24
_refine_diff_density_max 1.718
_refine_diff_density_min -1.213
_refine_diff_density_rms 0.105
_refine_ls_extinction_method none
_refine_ls_goodness_of_fit_ref 1.038
_refine_ls_hydrogen_treatment constr
_refine_ls_matrix_type full
_refine_ls_number_parameters 358
_refine_ls_number_reflns 15118
_refine_ls_number_restraints 19
_refine_ls_restrained_S_all 1.039
_refine_ls_R_factor_all 0.0529
_refine_ls_R_factor_gt 0.0342
_refine_ls_shift/su_max 0.002
_refine_ls_shift/su_mean 0.000
_refine_ls_structure_factor_coef Fsqd
_refine_ls_weighting_details 'calc w=1/[\s^2^(Fo^2^)+(0.0265P)^2^+0.5883P] where P=(Fo^2^+2Fc^2^)/3'
_refine_ls_weighting_scheme calc
_refine_ls_wR_factor_gt 0.0666
_refine_ls_wR_factor_ref 0.0721
_reflns_number_gt 11788
_reflns_number_total 15118
_reflns_threshold_expression >2sigma(I)
_cod_data_source_file om300323d_si_002.cif
_cod_data_source_block 6
_cod_original_sg_symbol_H-M P-1
_cod_database_code 4078690

loop_
_symmetry_equiv_pos_as_xyz
'x, y, z'
'-x, -y, -z'

loop_
_atom_site_label
_atom_site_type_symbol
_atom_site_fract_x
_atom_site_fract_y
_atom_site_fract_z
_atom_site_U_iso_or_equiv
_atom_site_adp_type
_atom_site_occupancy
_atom_site_symmetry_multiplicity
_atom_site_calc_flag
_atom_site_refinement_flags
_atom_site_disorder_assembly
_atom_site_disorder_group
Pt1 Pt 0.830583(9) 0.470019(8) 0.743447(6) 0.03332(3) Uani 1 1 d . . .
P1 P 0.88322(7) 0.61624(6) 0.80174(5) 0.03747(13) Uani 1 1 d . A .
P2 P 0.67518(7) 0.64785(6) 0.69327(5) 0.03872(13) Uani 1 1 d . A .
O1 O 0.7972(2) 0.33102(18) 0.67714(14) 0.0455(4) Uani 1 1 d . A .
O2 O 0.5800(3) 0.3432(2) 0.76648(18) 0.0633(6) Uani 1 1 d . A .
C1 C 0.6741(4) 0.2102(3) 0.6385(2) 0.0518(7) Uani 1 1 d . A .
C2 C 0.5453(4) 0.1896(4) 0.6501(3) 0.0709(11) Uani 1 1 d . . .
H2 H 0.4658 0.2301 0.6969 0.085 Uiso 1 1 calc R . .
C3 C 0.5358(6) 0.1090(5) 0.5923(4) 0.0931(16) Uani 1 1 d . . .
H3 H 0.4492 0.0949 0.5995 0.112 Uiso 1 1 calc R . .
C4 C 0.6514(7) 0.0494(4) 0.5245(3) 0.0908(17) Uani 1 1 d . . .
H4 H 0.6433 -0.0044 0.4849 0.109 Uiso 1 1 calc R . .
C5 C 0.7810(6) 0.0676(4) 0.5136(3) 0.0836(14) Uani 1 1 d . . .
H5 H 0.8611 0.0252 0.4679 0.100 Uiso 1 1 calc R . .
C6 C 0.7892(5) 0.1495(3) 0.5715(2) 0.0641(9) Uani 1 1 d . . .
H6 H 0.8758 0.1636 0.5645 0.077 Uiso 1 1 calc R . .
C7 C 0.6807(3) 0.3026(3) 0.7010(2) 0.0471(6) Uani 1 1 d . . .
C8 C 0.9585(3) 0.3078(2) 0.80025(19) 0.0413(5) Uani 0.675(4) 1 d PD A 1
H8 H 1.0006 0.3481 0.8332 0.050 Uiso 0.675(4) 1 calc PR A 1
C9 C 0.8694(9) 0.2225(9) 0.8741(5) 0.0498(16) Uani 0.675(4) 1 d PD A 1
H9A H 0.8567 0.2444 0.9353 0.060 Uiso 0.675(4) 1 calc PR A 1
H9B H 0.7775 0.2359 0.8665 0.060 Uiso 0.675(4) 1 calc PR A 1
C10 C 0.9628(5) 0.0825(4) 0.8527(3) 0.0561(10) Uani 0.675(4) 1 d PD A 1
H10 H 0.9149 0.0128 0.8791 0.067 Uiso 0.675(4) 1 calc PR A 1
C11 C 1.0975(10) 0.0596(9) 0.8742(5) 0.0550(14) Uani 0.675(4) 1 d PD A 1
H11A H 1.1483 -0.0356 0.8747 0.066 Uiso 0.675(4) 1 calc PR A 1
H11B H 1.0798 0.0955 0.9324 0.066 Uiso 0.675(4) 1 calc PR A 1
C12 C 1.1797(5) 0.1374(5) 0.7959(4) 0.0718(16) Uani 0.675(4) 1 d PD A 1
H12A H 1.2066 0.2037 0.8186 0.086 Uiso 0.675(4) 1 calc PR A 1
H12B H 1.2641 0.0767 0.7577 0.086 Uiso 0.675(4) 1 calc PR A 1
C13 C 1.0757(9) 0.2039(8) 0.7453(4) 0.0592(16) Uani 0.675(4) 1 d PD A 1
H13 H 1.1184 0.2350 0.6833 0.071 Uiso 0.675(4) 1 calc PR A 1
C14 C 1.0092(8) 0.0908(5) 0.7503(4) 0.0719(17) Uani 0.675(4) 1 d PD A 1
H14A H 0.9306 0.1180 0.7254 0.086 Uiso 0.675(4) 1 calc PR A 1
H14B H 1.0776 0.0087 0.7233 0.086 Uiso 0.675(4) 1 calc PR A 1
C8' C 0.9585(3) 0.3078(2) 0.80025(19) 0.0413(5) Uani 0.325(4) 1 d PD A 5
H8' H 1.0070 0.3370 0.8347 0.050 Uiso 0.325(4) 1 calc PR A 5
C9' C 1.070(2) 0.2019(17) 0.7194(9) 0.0592(16) Uani 0.325(4) 1 d PD A 5
H9C H 1.0389 0.2169 0.6659 0.071 Uiso 0.325(4) 1 calc PR A 5
H9D H 1.1651 0.2108 0.7023 0.071 Uiso 0.325(4) 1 calc PR A 5
C10' C 1.0637(14) 0.0675(11) 0.7643(8) 0.0719(17) Uani 0.325(4) 1 d PD A 5
H10' H 1.1161 -0.0082 0.7240 0.086 Uiso 0.325(4) 1 calc PR A 5
C11' C 1.101(2) 0.052(2) 0.8492(12) 0.0550(14) Uani 0.325(4) 1 d PD A 5
H11C H 1.1791 0.0883 0.8418 0.066 Uiso 0.325(4) 1 calc PR A 5
H11D H 1.1260 -0.0420 0.8697 0.066 Uiso 0.325(4) 1 calc PR A 5
C12' C 0.9610(11) 0.1358(8) 0.9160(7) 0.0561(10) Uani 0.325(4) 1 d PD A 5
H12C H 0.9103 0.0779 0.9581 0.067 Uiso 0.325(4) 1 calc PR A 5
H12D H 0.9790 0.1959 0.9499 0.067 Uiso 0.325(4) 1 calc PR A 5
C13' C 0.882(2) 0.2124(18) 0.8522(12) 0.0498(16) Uani 0.325(4) 1 d PD A 5
H13' H 0.7817 0.2556 0.8827 0.060 Uiso 0.325(4) 1 calc PR A 5
C14' C 0.9069(10) 0.0915(8) 0.7955(7) 0.050(2) Uani 0.325(4) 1 d PD A 5
H14C H 0.8774 0.0169 0.8321 0.061 Uiso 0.325(4) 1 calc PR A 5
H14D H 0.8653 0.1167 0.7464 0.061 Uiso 0.325(4) 1 calc PR A 5
C21 C 0.7595(3) 0.7827(2) 0.79679(19) 0.0442(6) Uani 1 1 d . . .
H21A H 0.6816 0.7957 0.8530 0.053 Uiso 1 1 calc R A .
H21B H 0.8073 0.8506 0.7918 0.053 Uiso 1 1 calc R . .
C22 C 0.7004(3) 0.8026(2) 0.7176(2) 0.0459(6) Uani 1 1 d . A .
H22A H 0.7649 0.8329 0.6641 0.055 Uiso 1 1 calc R . .
H22B H 0.6104 0.8723 0.7314 0.055 Uiso 1 1 calc R . .
C23 C 1.0574(3) 0.6422(3) 0.7452(2) 0.0552(7) Uani 1 1 d . . .
H23 H 1.0641 0.7142 0.7761 0.066 Uiso 1 1 calc R A .
C24 C 1.0742(4) 0.6884(4) 0.6475(3) 0.0781(11) Uani 1 1 d . A .
H24A H 1.1681 0.6967 0.6188 0.117 Uiso 1 1 calc R . .
H24B H 1.0062 0.7743 0.6447 0.117 Uiso 1 1 calc R . .
H24C H 1.0590 0.6237 0.6166 0.117 Uiso 1 1 calc R . .
C25 C 1.1779(4) 0.5180(4) 0.7515(3) 0.0823(14) Uani 1 1 d . A .
H25A H 1.2666 0.5373 0.7220 0.123 Uiso 1 1 calc R . .
H25B H 1.1736 0.4451 0.7222 0.123 Uiso 1 1 calc R . .
H25C H 1.1697 0.4930 0.8141 0.123 Uiso 1 1 calc R . .
C26 C 0.8736(4) 0.5899(3) 0.9209(2) 0.0576(8) Uani 1 1 d . . .
H26 H 0.9488 0.5077 0.9260 0.069 Uiso 1 1 calc R A .
C27 C 0.7354(5) 0.5652(4) 0.9776(2) 0.0776(12) Uani 1 1 d . A .
H27A H 0.7377 0.5399 1.0386 0.116 Uiso 1 1 calc R . .
H27B H 0.7209 0.4939 0.9525 0.116 Uiso 1 1 calc R . .
H27C H 0.6594 0.6460 0.9777 0.116 Uiso 1 1 calc R . .
C28 C 0.8990(5) 0.7031(4) 0.9586(3) 0.0782(12) Uani 1 1 d . A .
H28A H 0.8887 0.6849 1.0221 0.117 Uiso 1 1 calc R . .
H28B H 0.8314 0.7869 0.9505 0.117 Uiso 1 1 calc R . .
H28C H 0.9931 0.7091 0.9270 0.117 Uiso 1 1 calc R . .
C29 C 0.6886(4) 0.6682(3) 0.5730(2) 0.0635(9) Uani 1 1 d . . .
H29 H 0.6316 0.7597 0.5624 0.076 Uiso 1 1 calc R A .
C30 C 0.8383(6) 0.6556(6) 0.5170(3) 0.1038(17) Uani 1 1 d . A .
H30A H 0.8446 0.6661 0.4539 0.156 Uiso 1 1 calc R . .
H30B H 0.8975 0.5683 0.5286 0.156 Uiso 1 1 calc R . .
H30C H 0.8692 0.7242 0.5326 0.156 Uiso 1 1 calc R . .
C31 C 0.6310(7) 0.5700(4) 0.5445(3) 0.0993(17) Uani 1 1 d . A .
H31A H 0.6304 0.5909 0.4828 0.149 Uiso 1 1 calc R . .
H31B H 0.5362 0.5773 0.5834 0.149 Uiso 1 1 calc R . .
H31C H 0.6900 0.4797 0.5493 0.149 Uiso 1 1 calc R . .
C32 C 0.4889(3) 0.6617(3) 0.7487(3) 0.0586(8) Uani 1 1 d . . .
H32 H 0.4726 0.5813 0.7337 0.070 Uiso 1 1 calc R A .
C33 C 0.4572(4) 0.6561(5) 0.8511(3) 0.0840(13) Uani 1 1 d . A .
H33A H 0.3623 0.6504 0.8800 0.126 Uiso 1 1 calc R . .
H33B H 0.4664 0.7360 0.8693 0.126 Uiso 1 1 calc R . .
H33C H 0.5228 0.5782 0.8688 0.126 Uiso 1 1 calc R . .
C34 C 0.3876(4) 0.7818(4) 0.7173(4) 0.0936(16) Uani 1 1 d . A .
H34A H 0.2923 0.7776 0.7462 0.140 Uiso 1 1 calc R . .
H34B H 0.4090 0.7810 0.6526 0.140 Uiso 1 1 calc R . .
H34C H 0.3971 0.8633 0.7330 0.140 Uiso 1 1 calc R . .
C35 C 0.4036(4) -0.0553(5) 0.9950(3) 0.0805(12) Uani 1 1 d . . .
H35 H 0.3361 -0.0932 0.9913 0.097 Uiso 1 1 calc R . .
C36 C 0.4441(4) 0.0363(5) 0.9310(3) 0.0830(13) Uani 1 1 d . . .
H36 H 0.4054 0.0608 0.8833 0.100 Uiso 1 1 calc R . .
C37 C 0.5416(5) 0.0930(4) 0.9361(3) 0.0824(13) Uani 1 1 d . . .
H37 H 0.5700 0.1570 0.8924 0.099 Uiso 1 1 calc R . .

loop_
_atom_site_aniso_label
_atom_site_aniso_U_11
_atom_site_aniso_U_22
_atom_site_aniso_U_33
_atom_site_aniso_U_23
_atom_site_aniso_U_13
_atom_site_aniso_U_12
Pt1 0.03632(5) 0.02566(4) 0.03989(5) 0.00161(3) -0.01411(4) -0.01008(3)
P1 0.0454(3) 0.0302(3) 0.0429(3) 0.0032(2) -0.0199(3) -0.0143(2)
P2 0.0439(3) 0.0292(3) 0.0453(3) 0.0004(2) -0.0206(3) -0.0070(2)
O1 0.0541(11) 0.0328(8) 0.0586(12) -0.0046(8) -0.0266(9) -0.0135(8)
O2 0.0635(14) 0.0475(12) 0.0810(17) -0.0044(11) -0.0172(13) -0.0232(11)
C1 0.075(2) 0.0352(12) 0.0664(19) 0.0127(12) -0.0461(17) -0.0250(13)
C2 0.087(3) 0.0565(19) 0.102(3) 0.0207(18) -0.065(2) -0.0370(18)
C3 0.133(4) 0.078(3) 0.125(4) 0.023(3) -0.094(4) -0.061(3)
C4 0.178(5) 0.065(2) 0.088(3) 0.027(2) -0.093(4) -0.072(3)
C5 0.157(5) 0.061(2) 0.059(2) 0.0045(17) -0.046(3) -0.057(3)
C6 0.097(3) 0.0530(18) 0.061(2) 0.0017(15) -0.033(2) -0.0383(18)
C7 0.0554(16) 0.0324(11) 0.0645(18) 0.0075(11) -0.0322(15) -0.0172(11)
C8 0.0417(13) 0.0300(10) 0.0535(15) 0.0061(10) -0.0189(11) -0.0108(9)
C9 0.046(2) 0.0425(19) 0.053(4) 0.015(3) -0.012(3) -0.0136(17)
C10 0.074(3) 0.0333(17) 0.071(3) 0.0117(17) -0.037(2) -0.0198(17)
C11 0.070(2) 0.0427(19) 0.050(5) 0.003(3) -0.032(3) -0.0008(16)
C12 0.051(3) 0.048(3) 0.094(4) 0.009(3) -0.014(3) 0.004(2)
C13 0.067(2) 0.0450(17) 0.040(4) 0.005(3) -0.010(3) 0.0077(15)
C14 0.120(6) 0.039(2) 0.065(3) -0.010(2) -0.059(3) 0.003(3)
C8' 0.0417(13) 0.0300(10) 0.0535(15) 0.0061(10) -0.0189(11) -0.0108(9)
C9' 0.067(2) 0.0450(17) 0.040(4) 0.005(3) -0.010(3) 0.0077(15)
C10' 0.120(6) 0.039(2) 0.065(3) -0.010(2) -0.059(3) 0.003(3)
C11' 0.070(2) 0.0427(19) 0.050(5) 0.003(3) -0.032(3) -0.0008(16)
C12' 0.074(3) 0.0333(17) 0.071(3) 0.0117(17) -0.037(2) -0.0198(17)
C13' 0.046(2) 0.0425(19) 0.053(4) 0.015(3) -0.012(3) -0.0136(17)
C14' 0.062(6) 0.027(3) 0.072(7) 0.005(4) -0.038(5) -0.010(4)
C21 0.0545(15) 0.0304(11) 0.0517(15) -0.0012(10) -0.0208(13) -0.0128(10)
C22 0.0542(15) 0.0296(11) 0.0570(16) 0.0068(10) -0.0245(13) -0.0119(10)
C23 0.0491(16) 0.0492(16) 0.077(2) 0.0030(15) -0.0233(15) -0.0255(13)
C24 0.062(2) 0.091(3) 0.079(3) 0.018(2) -0.0100(19) -0.039(2)
C25 0.0469(18) 0.067(2) 0.135(4) 0.015(3) -0.032(2) -0.0222(17)
C26 0.090(2) 0.0427(14) 0.0483(16) 0.0010(12) -0.0355(16) -0.0157(15)
C27 0.121(4) 0.071(2) 0.0425(17) 0.0063(16) -0.017(2) -0.042(2)
C28 0.122(4) 0.066(2) 0.068(2) -0.0089(18) -0.055(2) -0.026(2)
C29 0.098(3) 0.0458(16) 0.0541(18) 0.0050(13) -0.0452(19) -0.0102(16)
C30 0.123(4) 0.123(4) 0.0409(19) 0.006(2) -0.013(2) -0.018(3)
C31 0.184(5) 0.062(2) 0.083(3) 0.002(2) -0.086(3) -0.033(3)
C32 0.0440(15) 0.0347(13) 0.099(3) -0.0052(14) -0.0281(16) -0.0066(11)
C33 0.062(2) 0.093(3) 0.090(3) -0.027(2) 0.010(2) -0.037(2)
C34 0.053(2) 0.051(2) 0.171(5) -0.002(3) -0.044(3) 0.0006(16)
C35 0.054(2) 0.089(3) 0.096(3) -0.028(3) 0.001(2) -0.032(2)
C36 0.057(2) 0.106(3) 0.070(3) -0.011(2) -0.0163(19) -0.001(2)
C37 0.071(3) 0.058(2) 0.088(3) 0.004(2) 0.009(2) -0.0140(19)

loop_
_atom_type_symbol
_atom_type_description
_atom_type_scat_dispersion_real
_atom_type_scat_dispersion_imag
_atom_type_scat_source
C C 0.0033 0.0016 'International Tables Vol C Tables 4.2.6.8 and 6.1.1.4'
H H 0.0000 0.0000 'International Tables Vol C Tables 4.2.6.8 and 6.1.1.4'
O O 0.0106 0.0060 'International Tables Vol C Tables 4.2.6.8 and 6.1.1.4'
P P 0.1023 0.0942 'International Tables Vol C Tables 4.2.6.8 and 6.1.1.4'
Pt Pt -1.7033 8.3905 'International Tables Vol C Tables 4.2.6.8 and 6.1.1.4'

loop_
_geom_angle_atom_site_label_1
_geom_angle_atom_site_label_2
_geom_angle_atom_site_label_3
_geom_angle
_geom_angle_site_symmetry_1
O1 Pt1 C8 87.89(9) .
O1 Pt1 P1 174.47(6) .
C8 Pt1 P1 92.05(8) .
O1 Pt1 P2 93.00(5) .
C8 Pt1 P2 174.94(8) .
P1 Pt1 P2 87.54(2) .
C26 P1 C21 103.64(14) .
C26 P1 C23 104.19(16) .
C21 P1 C23 104.10(14) .
C26 P1 Pt1 116.97(10) .
C21 P1 Pt1 110.06(9) .
C23 P1 Pt1 116.41(12) .
C32 P2 C29 103.18(18) .
C32 P2 C22 105.63(14) .
C29 P2 C22 103.83(14) .
C32 P2 Pt1 115.41(11) .
C29 P2 Pt1 119.87(12) .
C22 P2 Pt1 107.55(9) .
C7 O1 Pt1 122.27(19) .
C6 C1 C2 120.1(3) .
C6 C1 C7 121.8(3) .
C2 C1 C7 118.1(3) .
C3 C2 C1 119.1(5) .
C3 C2 H2 120.4 .
C1 C2 H2 120.4 .
C4 C3 C2 120.5(4) .
C4 C3 H3 119.7 .
C2 C3 H3 119.7 .
C3 C4 C5 120.6(4) .
C3 C4 H4 119.7 .
C5 C4 H4 119.7 .
C6 C5 C4 118.4(5) .
C6 C5 H5 120.8 .
C4 C5 H5 120.8 .
C1 C6 C5 121.2(4) .
C1 C6 H6 119.4 .
C5 C6 H6 119.4 .
O2 C7 O1 126.5(3) .
O2 C7 C1 120.0(3) .
O1 C7 C1 113.5(3) .
C13 C8 C9 103.0(4) .
C13 C8 Pt1 122.7(3) .
C9 C8 Pt1 112.5(4) .
C13 C8 H8 105.8 .
C9 C8 H8 105.8 .
Pt1 C8 H8 105.8 .
C10 C9 C8 100.9(5) .
C10 C9 H9A 111.6 .
C8 C9 H9A 111.6 .
C10 C9 H9B 111.6 .
C8 C9 H9B 111.6 .
H9A C9 H9B 109.4 .
C9 C10 C11 110.7(5) .
C9 C10 C14 101.1(4) .
C11 C10 C14 103.0(5) .
C9 C10 H10 113.6 .
C11 C10 H10 113.6 .
C14 C10 H10 113.6 .
C10 C11 C12 102.6(4) .
C10 C11 H11A 111.2 .
C12 C11 H11A 111.2 .
C10 C11 H11B 111.2 .
C12 C11 H11B 111.2 .
H11A C11 H11B 109.2 .
C13 C12 C11 103.1(5) .
C13 C12 H12A 111.1 .
C11 C12 H12A 111.1 .
C13 C12 H12B 111.1 .
C11 C12 H12B 111.1 .
H12A C12 H12B 109.1 .
C8 C13 C12 109.9(5) .
C8 C13 C14 103.0(6) .
C12 C13 C14 100.4(5) .
C8 C13 H13 114.1 .
C12 C13 H13 114.1 .
C14 C13 H13 114.1 .
C10 C14 C13 93.1(4) .
C10 C14 H14A 113.1 .
C13 C14 H14A 113.1 .
C10 C14 H14B 113.1 .
C13 C14 H14B 113.1 .
H14A C14 H14B 110.5 .
C10' C9' H9C 111.3 .
C10' C9' H9D 111.3 .
H9C C9' H9D 109.2 .
C11' C10' C9' 110.1(13) .
C11' C10' C14' 104.2(12) .
C9' C10' C14' 99.1(10) .
C11' C10' H10' 114.0 .
C9' C10' H10' 114.0 .
C14' C10' H10' 114.0 .
C10' C11' C12' 102.0(11) .
C10' C11' H11C 111.4 .
C12' C11' H11C 111.4 .
C10' C11' H11D 111.4 .
C12' C11' H11D 111.4 .
H11C C11' H11D 109.2 .
C13' C12' C11' 101.6(10) .
C13' C12' H12C 111.4 .
C11' C12' H12C 111.4 .
C13' C12' H12D 111.4 .
C11' C12' H12D 111.4 .
H12C C12' H12D 109.3 .
C12' C13' C14' 97.0(11) .
C12' C13' H13' 113.3 .
C14' C13' H13' 113.3 .
C10' C14' C13' 92.4(9) .
C10' C14' H14C 113.2 .
C13' C14' H14C 113.2 .
C10' C14' H14D 113.2 .
C13' C14' H14D 113.2 .
H14C C14' H14D 110.6 .
C22 C21 P1 112.98(19) .
C22 C21 H21A 109.0 .
P1 C21 H21A 109.0 .
C22 C21 H21B 109.0 .
P1 C21 H21B 109.0 .
H21A C21 H21B 107.8 .
C21 C22 P2 112.03(17) .
C21 C22 H22A 109.2 .
P2 C22 H22A 109.2 .
C21 C22 H22B 109.2 .
P2 C22 H22B 109.2 .
H22A C22 H22B 107.9 .
C24 C23 C25 110.2(3) .
C24 C23 P1 111.4(2) .
C25 C23 P1 112.7(2) .
C24 C23 H23 107.4 .
C25 C23 H23 107.4 .
P1 C23 H23 107.4 .
C23 C24 H24A 109.5 .
C23 C24 H24B 109.5 .
H24A C24 H24B 109.5 .
C23 C24 H24C 109.5 .
H24A C24 H24C 109.5 .
H24B C24 H24C 109.5 .
C23 C25 H25A 109.5 .
C23 C25 H25B 109.5 .
H25A C25 H25B 109.5 .
C23 C25 H25C 109.5 .
H25A C25 H25C 109.5 .
H25B C25 H25C 109.5 .
C27 C26 C28 110.7(3) .
C27 C26 P1 111.0(2) .
C28 C26 P1 113.6(2) .
C27 C26 H26 107.1 .
C28 C26 H26 107.1 .
P1 C26 H26 107.1 .
C26 C27 H27A 109.5 .
C26 C27 H27B 109.5 .
H27A C27 H27B 109.5 .
C26 C27 H27C 109.5 .
H27A C27 H27C 109.5 .
H27B C27 H27C 109.5 .
C26 C28 H28A 109.5 .
C26 C28 H28B 109.5 .
H28A C28 H28B 109.5 .
C26 C28 H28C 109.5 .
H28A C28 H28C 109.5 .
H28B C28 H28C 109.5 .
C30 C29 C31 111.2(4) .
C30 C29 P2 110.0(3) .
C31 C29 P2 112.4(3) .
C30 C29 H29 107.7 .
C31 C29 H29 107.7 .
P2 C29 H29 107.7 .
C29 C30 H30A 109.5 .
C29 C30 H30B 109.5 .
H30A C30 H30B 109.5 .
C29 C30 H30C 109.5 .
H30A C30 H30C 109.5 .
H30B C30 H30C 109.5 .
C29 C31 H31A 109.5 .
C29 C31 H31B 109.5 .
H31A C31 H31B 109.5 .
C29 C31 H31C 109.5 .
H31A C31 H31C 109.5 .
H31B C31 H31C 109.5 .
C34 C32 C33 111.7(3) .
C34 C32 P2 114.9(3) .
C33 C32 P2 110.0(2) .
C34 C32 H32 106.6 .
C33 C32 H32 106.6 .
P2 C32 H32 106.6 .
C32 C33 H33A 109.5 .
C32 C33 H33B 109.5 .
H33A C33 H33B 109.5 .
C32 C33 H33C 109.5 .
H33A C33 H33C 109.5 .
H33B C33 H33C 109.5 .
C32 C34 H34A 109.5 .
C32 C34 H34B 109.5 .
H34A C34 H34B 109.5 .
C32 C34 H34C 109.5 .
H34A C34 H34C 109.5 .
H34B C34 H34C 109.5 .
C37 C35 C36 121.3(4) 2_657
C37 C35 H35 119.3 2_657
C36 C35 H35 119.3 .
C35 C36 C37 119.8(4) .
C35 C36 H36 120.1 .
C37 C36 H36 120.1 .
C35 C37 C36 118.8(4) 2_657
C35 C37 H37 120.6 2_657
C36 C37 H37 120.6 .

loop_
_geom_bond_atom_site_label_1
_geom_bond_atom_site_label_2
_geom_bond_distance
_geom_bond_site_symmetry_2
Pt1 O1 2.0888(18) .
Pt1 C8 2.118(2) .
Pt1 P1 2.1922(6) .
Pt1 P2 2.3150(6) .
P1 C26 1.837(3) .
P1 C21 1.841(3) .
P1 C23 1.847(3) .
P2 C32 1.835(3) .
P2 C29 1.843(3) .
P2 C22 1.845(3) .
O1 C7 1.280(3) .
O2 C7 1.221(4) .
C1 C6 1.361(5) .
C1 C2 1.393(5) .
C1 C7 1.511(4) .
C2 C3 1.375(6) .
C2 H2 0.9400 .
C3 C4 1.368(7) .
C3 H3 0.9400 .
C4 C5 1.392(7) .
C4 H4 0.9400 .
C5 C6 1.381(5) .
C5 H5 0.9400 .
C6 H6 0.9400 .
C8 C13 1.479(8) .
C8 C9 1.603(9) .
C8 H8 0.9900 .
C9 C10 1.508(10) .
C9 H9A 0.9800 .
C9 H9B 0.9800 .
C10 C11 1.508(9) .
C10 C14 1.524(7) .
C10 H10 0.9900 .
C11 C12 1.554(12) .
C11 H11A 0.9800 .
C11 H11B 0.9800 .
C12 C13 1.508(9) .
C12 H12A 0.9800 .
C12 H12B 0.9800 .
C13 C14 1.545(11) .
C13 H13 0.9900 .
C14 H14A 0.9800 .
C14 H14B 0.9800 .
C9' C10' 1.508(17) .
C9' H9C 0.9800 .
C9' H9D 0.9800 .
C10' C11' 1.492(13) .
C10' C14' 1.510(13) .
C10' H10' 0.9900 .
C11' C12' 1.577(19) .
C11' H11C 0.9800 .
C11' H11D 0.9800 .
C12' C13' 1.506(18) .
C12' H12C 0.9800 .
C12' H12D 0.9800 .
C13' C14' 1.565(18) .
C13' H13' 0.9900 .
C14' H14C 0.9800 .
C14' H14D 0.9800 .
C21 C22 1.535(4) .
C21 H21A 0.9800 .
C21 H21B 0.9800 .
C22 H22A 0.9800 .
C22 H22B 0.9800 .
C23 C24 1.521(5) .
C23 C25 1.532(5) .
C23 H23 0.9900 .
C24 H24A 0.9700 .
C24 H24B 0.9700 .
C24 H24C 0.9700 .
C25 H25A 0.9700 .
C25 H25B 0.9700 .
C25 H25C 0.9700 .
C26 C27 1.519(6) .
C26 C28 1.535(5) .
C26 H26 0.9900 .
C27 H27A 0.9700 .
C27 H27B 0.9700 .
C27 H27C 0.9700 .
C28 H28A 0.9700 .
C28 H28B 0.9700 .
C28 H28C 0.9700 .
C29 C30 1.506(6) .
C29 C31 1.534(5) .
C29 H29 0.9900 .
C30 H30A 0.9700 .
C30 H30B 0.9700 .
C30 H30C 0.9700 .
C31 H31A 0.9700 .
C31 H31B 0.9700 .
C31 H31C 0.9700 .
C32 C34 1.524(5) .
C32 C33 1.535(6) .
C32 H32 0.9900 .
C33 H33A 0.9700 .
C33 H33B 0.9700 .
C33 H33C 0.9700 .
C34 H34A 0.9700 .
C34 H34B 0.9700 .
C34 H34C 0.9700 .
C35 C37 1.353(6) 2_657
C35 C36 1.358(6) .
C35 H35 0.9400 .
C36 C37 1.371(7) .
C36 H36 0.9400 .
C37 C35 1.353(6) 2_657
C37 H37 0.9400 .

loop_
_geom_torsion_atom_site_label_1
_geom_torsion_atom_site_label_2
_geom_torsion_atom_site_label_3
_geom_torsion_atom_site_label_4
_geom_torsion
_geom_torsion_site_symmetry_1
_geom_torsion_site_symmetry_4
O1 Pt1 P1 C26 -136.4(6) . .
C8 Pt1 P1 C26 -47.13(15) . .
P2 Pt1 P1 C26 127.83(14) . .
O1 Pt1 P1 C21 105.7(5) . .
C8 Pt1 P1 C21 -164.99(13) . .
P2 Pt1 P1 C21 9.96(10) . .
O1 Pt1 P1 C23 -12.4(6) . .
C8 Pt1 P1 C23 76.91(14) . .
P2 Pt1 P1 C23 -108.13(12) . .
O1 Pt1 P2 C32 74.62(14) . .
C8 Pt1 P2 C32 -25.4(9) . .
P1 Pt1 P2 C32 -110.89(13) . .
O1 Pt1 P2 C29 -49.71(16) . .
C8 Pt1 P2 C29 -149.7(9) . .
P1 Pt1 P2 C29 124.78(15) . .
O1 Pt1 P2 C22 -167.80(12) . .
C8 Pt1 P2 C22 92.2(9) . .
P1 Pt1 P2 C22 6.70(11) . .
C8 Pt1 O1 C7 106.5(2) . .
P1 Pt1 O1 C7 -164.0(4) . .
P2 Pt1 O1 C7 -68.52(19) . .
C6 C1 C2 C3 -1.0(5) . .
C7 C1 C2 C3 178.0(3) . .
C1 C2 C3 C4 0.3(6) . .
C2 C3 C4 C5 0.9(6) . .
C3 C4 C5 C6 -1.4(6) . .
C2 C1 C6 C5 0.5(5) . .
C7 C1 C6 C5 -178.5(3) . .
C4 C5 C6 C1 0.7(5) . .
Pt1 O1 C7 O2 -5.3(4) . .
Pt1 O1 C7 C1 174.25(16) . .
C6 C1 C7 O2 -171.6(3) . .
C2 C1 C7 O2 9.4(4) . .
C6 C1 C7 O1 8.8(4) . .
C2 C1 C7 O1 -170.2(2) . .
O1 Pt1 C8 C13 52.6(5) . .
P1 Pt1 C8 C13 -121.9(5) . .
P2 Pt1 C8 C13 152.9(8) . .
O1 Pt1 C8 C9 -71.1(4) . .
P1 Pt1 C8 C9 114.4(4) . .
P2 Pt1 C8 C9 29.2(10) . .
C13 C8 C9 C10 5.7(6) . .
Pt1 C8 C9 C10 139.7(4) . .
C8 C9 C10 C11 67.4(7) . .
C8 C9 C10 C14 -41.2(6) . .
C9 C10 C11 C12 -74.9(6) . .
C14 C10 C11 C12 32.5(6) . .
C10 C11 C12 C13 4.8(7) . .
C9 C8 C13 C12 -74.9(7) . .
Pt1 C8 C13 C12 157.2(4) . .
C9 C8 C13 C14 31.4(5) . .
Pt1 C8 C13 C14 -96.5(4) . .
C11 C12 C13 C8 68.4(7) . .
C11 C12 C13 C14 -39.7(6) . .
C9 C10 C14 C13 59.2(6) . .
C11 C10 C14 C13 -55.4(6) . .
C8 C13 C14 C10 -55.7(5) . .
C12 C13 C14 C10 57.7(5) . .
C9' C10' C11' C12' 78.6(18) . .
C14' C10' C11' C12' -26.8(17) . .
C10' C11' C12' C13' -13.9(18) . .
C11' C12' C13' C14' 47.5(14) . .
C11' C10' C14' C13' 55.0(13) . .
C9' C10' C14' C13' -58.5(10) . .
C12' C13' C14' C10' -62.3(10) . .
C26 P1 C21 C22 -154.8(2) . .
C23 P1 C21 C22 96.4(2) . .
Pt1 P1 C21 C22 -29.0(2) . .
P1 C21 C22 P2 35.1(3) . .
C32 P2 C22 C21 98.0(2) . .
C29 P2 C22 C21 -153.7(2) . .
Pt1 P2 C22 C21 -25.7(2) . .
C26 P1 C23 C24 -170.6(3) . .
C21 P1 C23 C24 -62.3(3) . .
Pt1 P1 C23 C24 59.0(3) . .
C26 P1 C23 C25 65.0(3) . .
C21 P1 C23 C25 173.3(3) . .
Pt1 P1 C23 C25 -65.4(3) . .
C21 P1 C26 C27 72.0(3) . .
C23 P1 C26 C27 -179.4(2) . .
Pt1 P1 C26 C27 -49.3(3) . .
C21 P1 C26 C28 -53.5(3) . .
C23 P1 C26 C28 55.2(3) . .
Pt1 P1 C26 C28 -174.8(2) . .
C32 P2 C29 C30 -178.5(3) . .
C22 P2 C29 C30 71.5(3) . .
Pt1 P2 C29 C30 -48.5(3) . .
C32 P2 C29 C31 -54.0(3) . .
C22 P2 C29 C31 -164.1(3) . .
Pt1 P2 C29 C31 75.9(3) . .
C29 P2 C32 C34 -49.3(3) . .
C22 P2 C32 C34 59.4(3) . .
Pt1 P2 C32 C34 178.1(3) . .
C29 P2 C32 C33 -176.3(2) . .
C22 P2 C32 C33 -67.6(3) . .
Pt1 P2 C32 C33 51.1(3) . .
C37 C35 C36 C37 -0.5(7) 2_657 .
C35 C36 C37 C35 0.5(7) . 2_657
